data_2205841
loop_
_publ_author_name
'Chen, Di-Mei'
'Zhong, Ping'
'Yang, Zhi-Ping'
'Hu, Mao-Lin'

_publ_section_title
;<i>N</i>,<i>N</i>'-Bis{3-cyano-1-[2,6-dichloro-4-(trifluoromethyl)phenyl]-1<i>H</i>-pyrazol-5-yl}-1,4-benzenediamide
 dimethylformamide disolvate<i></i>
;
_journal_issue 5
_journal_name_full 'Acta Crystallographica Section E'
_journal_page_first o1362
_journal_page_last o1363
_journal_paper_doi 10.1107/S1600536805011153
_journal_volume 61
_journal_year 2005
_chemical_formula_iupac 'C30 H12 Cl4 F6 N8 O2 , 2C3 H7 N O'
_chemical_formula_moiety 'C30 H12 Cl4 F6 N8 O2 , 2C3 H7 N O'
_chemical_formula_sum 'C36 H26 Cl4 F6 N10 O4'
_chemical_formula_weight 918.47
_chemical_melting_point 525
_chemical_name_systematic
;
N,N'-bis{3-cyano-1-[2,6-dichloro-4-(trifluoromethyl)phenyl]-1H-pyrazol-5-
yl}-1,4-benzenediamide bis(dimethylformamide) solvate
;
_space_group_IT_number 14
_symmetry_cell_setting monoclinic
_symmetry_space_group_name_Hall '-P 2ybc'
_symmetry_space_group_name_H-M 'P 1 21/c 1'
_atom_sites_solution_hydrogens geom
_atom_sites_solution_primary direct
_atom_sites_solution_secondary difmap
_cell_angle_alpha 90.00
_cell_angle_beta 102.526(4)
_cell_angle_gamma 90.00
_cell_formula_units_Z 2
_cell_length_a 7.7657(19)
_cell_length_b 27.655(6)
_cell_length_c 9.902(2)
_cell_measurement_reflns_used 1787
_cell_measurement_temperature 298(2)
_cell_measurement_theta_max 24.2
_cell_measurement_theta_min 2.2
_cell_volume 2075.9(8)
_computing_cell_refinement 'SAINT (Bruker, 2002)'
_computing_data_collection 'SMART (Bruker, 2002)'
_computing_data_reduction SAINT
_computing_molecular_graphics 'SHELXTL (Bruker, 2002)'
_computing_publication_material SHELXL97
_computing_structure_refinement 'SHELXL97 (Sheldrick, 1997)'
_computing_structure_solution 'SHELXS97 (Sheldrick, 1997)'
_diffrn_ambient_temperature 298(2)
_diffrn_measured_fraction_theta_full 0.998
_diffrn_measured_fraction_theta_max 0.998
_diffrn_measurement_device_type 'Bruker APEX CCD area-detector'
_diffrn_measurement_method '\f and \w'
_diffrn_radiation_monochromator graphite
_diffrn_radiation_source 'fine-focus sealed tube'
_diffrn_radiation_type MoK\a
_diffrn_radiation_wavelength 0.71073
_diffrn_reflns_av_R_equivalents 0.046
_diffrn_reflns_av_sigmaI/netI 0.064
_diffrn_reflns_limit_h_max 4
_diffrn_reflns_limit_h_min -9
_diffrn_reflns_limit_k_max 33
_diffrn_reflns_limit_k_min -31
_diffrn_reflns_limit_l_max 11
_diffrn_reflns_limit_l_min -11
_diffrn_reflns_number 10903
_diffrn_reflns_theta_full 25.2
_diffrn_reflns_theta_max 25.2
_diffrn_reflns_theta_min 2.2
_diffrn_standards_decay_% 0
_diffrn_standards_interval_time 0
_diffrn_standards_number 0
_exptl_absorpt_coefficient_mu 0.36
_exptl_absorpt_correction_T_max 0.954
_exptl_absorpt_correction_T_min 0.883
_exptl_absorpt_correction_type multi-scan
_exptl_absorpt_process_details '(SADABS; Bruker, 2002)'
_exptl_crystal_colour colourless
_exptl_crystal_density_diffrn 1.469
_exptl_crystal_density_method 'not measured'
_exptl_crystal_description block
_exptl_crystal_F_000 932
_exptl_crystal_size_max 0.35
_exptl_crystal_size_mid 0.16
_exptl_crystal_size_min 0.13
_refine_diff_density_max 0.90
_refine_diff_density_min -0.41
_refine_ls_extinction_method none
_refine_ls_goodness_of_fit_ref 1.18
_refine_ls_hydrogen_treatment constr
_refine_ls_matrix_type full
_refine_ls_number_parameters 271
_refine_ls_number_reflns 3735
_refine_ls_number_restraints 0
_refine_ls_restrained_S_all 1.18
_refine_ls_R_factor_all 0.145
_refine_ls_R_factor_gt 0.098
_refine_ls_shift/su_max 0.022
_refine_ls_shift/su_mean 0.002
_refine_ls_structure_factor_coef Fsqd
_refine_ls_weighting_details 'calc w = 1/[\s^2^(Fo^2^)+(0.0905P)^2^+7.5446P] where P=(Fo^2^+2Fc^2^)/3'
_refine_ls_weighting_scheme calc
_refine_ls_wR_factor_gt 0.268
_refine_ls_wR_factor_ref 0.248
_reflns_number_gt 3007
_reflns_number_total 3735
_reflns_threshold_expression I>2\s(I)
_cod_data_source_file ya6241.cif
_cod_data_source_block I
_cod_depositor_comments
;
The following automatic conversions were performed:
'_symmetry_cell_setting' value 'Monoclinic' changed to 'monoclinic'
according to '/home/saulius/struct/CIF-dictionaries/cif_core.dic'
dictionary named 'cif_core.dic' version 2.4.1 from 2010-06-29.

Automatic conversion script
Id: cif_fix_enum 1527 2010-12-29 10:47:43Z saulius 

The following automatic conversions were performed:

'_symmetry_cell_setting' value 'Monoclinic' changed to 'monoclinic'
according to /home/saulius/struct/CIF-dictionaries/cif_core.dic
dictionary named 'cif_core.dic' version 2.4.1 from 2010-06-29.

Automatic conversion script
Id: cif_fix_values 1715 2011-07-08 13:25:40Z adriana 
;
_cod_original_cell_volume 2075.8(8)
_cod_original_sg_symbol_Hall -P2ybc
_cod_original_sg_symbol_H-M 'P 21/c'
_cod_database_code 2205841
_cod_database_fobs_code 2205841

loop_
_symmetry_equiv_pos_as_xyz
'x, y, z'
'-x, y+1/2, -z+1/2'
'-x, -y, -z'
'x, -y-1/2, z-1/2'

loop_
_atom_site_label
_atom_site_fract_x
_atom_site_fract_y
_atom_site_fract_z
_atom_site_U_iso_or_equiv
_atom_site_adp_type
_atom_site_calc_flag
_atom_site_refinement_flags
_atom_site_occupancy
_atom_site_type_symbol
Cl1 -0.2111(3) 0.38900(7) 0.7632(2) 0.0642(6) Uani d . 1 Cl
Cl2 0.3780(3) 0.30056(10) 0.6961(3) 0.0889(9) Uani d . 1 Cl
O1 0.5183(7) 0.47507(19) 0.8628(4) 0.0624(15) Uani d . 1 O
O2 0.0365(8) 0.4322(2) 0.4887(5) 0.0757(17) Uani d . 1 O
F1 -0.3452(10) 0.2958(3) 0.2871(7) 0.159(4) Uani d . 1 F
F2 -0.1098(11) 0.2676(3) 0.2582(7) 0.159(3) Uani d . 1 F
F3 -0.2476(11) 0.2291(3) 0.3732(8) 0.152(3) Uani d . 1 F
N1 0.1684(6) 0.36312(17) 0.8413(4) 0.0353(11) Uani d . 1 N
N2 0.1596(7) 0.34197(19) 0.9632(5) 0.0440(13) Uani d . 1 N
N3 0.3111(10) 0.3514(2) 1.3163(6) 0.070(2) Uani d . 1 N
N4 0.2998(7) 0.42810(18) 0.7425(4) 0.0380(12) Uani d . 1 N
H4 0.2349 0.4219 0.6624 0.046 Uiso calc R 1 H
N5 -0.0567(9) 0.4459(2) 0.2585(6) 0.0622(17) Uani d . 1 N
C1 -0.2129(14) 0.2733(4) 0.3524(12) 0.093(3) Uani d . 1 C
C2 -0.1119(10) 0.2977(2) 0.4798(7) 0.0528(18) Uani d . 1 C
C3 -0.1991(9) 0.3287(2) 0.5534(7) 0.0459(16) Uani d . 1 C
H3 -0.3192 0.3347 0.5232 0.055 Uiso calc R 1 H
C4 -0.1048(8) 0.3505(2) 0.6715(6) 0.0393(14) Uani d . 1 C
C5 0.0713(8) 0.3420(2) 0.7170(6) 0.0342(13) Uani d . 1 C
C6 0.1560(8) 0.3114(2) 0.6407(7) 0.0458(16) Uani d . 1 C
C7 0.0631(10) 0.2896(3) 0.5212(7) 0.0563(19) Uani d . 1 C
H7 0.1206 0.2695 0.4698 0.068 Uiso calc R 1 H
C8 0.2624(8) 0.3704(2) 1.0558(6) 0.0392(14) Uani d . 1 C
C9 0.3345(8) 0.4088(2) 0.9975(6) 0.0403(15) Uani d . 1 C
H9 0.4086 0.4330 1.0425 0.048 Uiso calc R 1 H
C10 0.2710(8) 0.4029(2) 0.8575(5) 0.0352(13) Uani d . 1 C
C11 0.2882(10) 0.3589(2) 1.2024(7) 0.0483(16) Uani d . 1 C
C12 0.4285(8) 0.4623(2) 0.7537(5) 0.0380(14) Uani d . 1 C
C13 0.4590(8) 0.4812(2) 0.6181(6) 0.0371(14) Uani d . 1 C
C14 0.4528(8) 0.4520(2) 0.5055(6) 0.0390(14) Uani d . 1 C
H14 0.4220 0.4196 0.5093 0.047 Uiso calc R 1 H
C15 0.5073(9) 0.5293(2) 0.6143(6) 0.0434(16) Uani d . 1 C
H15 0.5131 0.5489 0.6914 0.052 Uiso calc R 1 H
C16 -0.040(3) 0.4767(6) 0.1528(18) 0.209(11) Uani d . 1 C
H16A 0.0268 0.5046 0.1905 0.313 Uiso calc R 1 H
H16B -0.1550 0.4866 0.1034 0.313 Uiso calc R 1 H
H16C 0.0196 0.4603 0.0908 0.313 Uiso calc R 1 H
C17 -0.1547(19) 0.4028(7) 0.2178(18) 0.192(9) Uani d . 1 C
H17A -0.1578 0.3837 0.2983 0.288 Uiso calc R 1 H
H17B -0.0994 0.3846 0.1563 0.288 Uiso calc R 1 H
H17C -0.2728 0.4110 0.1714 0.288 Uiso calc R 1 H
C18 0.0167(16) 0.4501(6) 0.3822(10) 0.127(5) Uani d . 1 C
H18 0.0803 0.4789 0.3924 0.153 Uiso calc R 1 H

loop_
_atom_site_aniso_label
_atom_site_aniso_U_11
_atom_site_aniso_U_22
_atom_site_aniso_U_33
_atom_site_aniso_U_12
_atom_site_aniso_U_13
_atom_site_aniso_U_23
Cl1 0.0586(11) 0.0726(13) 0.0609(11) 0.0168(10) 0.0117(9) -0.0186(9)
Cl2 0.0441(11) 0.127(2) 0.0862(16) 0.0271(12) -0.0059(10) -0.0227(14)
O1 0.085(4) 0.074(3) 0.027(2) -0.041(3) 0.010(2) -0.007(2)
O2 0.087(4) 0.101(4) 0.033(3) -0.003(3) -0.001(3) 0.012(3)
F1 0.139(6) 0.148(6) 0.135(6) 0.059(5) -0.090(5) -0.087(5)
F2 0.160(7) 0.216(9) 0.090(5) -0.007(7) 0.006(5) -0.088(6)
F3 0.168(7) 0.095(5) 0.156(7) -0.041(5) -0.043(6) -0.046(4)
N1 0.041(3) 0.040(3) 0.023(2) -0.009(2) 0.001(2) 0.003(2)
N2 0.057(3) 0.047(3) 0.026(3) -0.006(3) 0.006(2) 0.009(2)
N3 0.117(6) 0.068(4) 0.026(3) -0.008(4) 0.015(3) 0.003(3)
N4 0.045(3) 0.048(3) 0.018(2) -0.016(2) 0.001(2) 0.001(2)
N5 0.069(4) 0.074(4) 0.039(3) 0.011(4) -0.001(3) 0.007(3)
C1 0.086(7) 0.075(7) 0.100(8) 0.011(6) -0.017(6) -0.040(6)
C2 0.058(4) 0.039(4) 0.052(4) 0.002(3) -0.011(3) -0.008(3)
C3 0.041(4) 0.046(4) 0.045(4) 0.000(3) -0.004(3) 0.003(3)
C4 0.045(4) 0.028(3) 0.044(3) -0.003(3) 0.008(3) 0.000(3)
C5 0.036(3) 0.032(3) 0.033(3) -0.005(3) 0.005(2) 0.007(2)
C6 0.039(3) 0.049(4) 0.045(4) 0.002(3) -0.002(3) 0.007(3)
C7 0.066(5) 0.054(4) 0.044(4) 0.016(4) 0.001(3) -0.015(3)
C8 0.052(4) 0.040(3) 0.025(3) -0.005(3) 0.007(3) 0.004(2)
C9 0.049(4) 0.046(4) 0.024(3) -0.009(3) 0.005(3) -0.003(3)
C10 0.039(3) 0.039(3) 0.026(3) -0.002(3) 0.004(2) 0.004(2)
C11 0.068(5) 0.046(4) 0.032(4) -0.006(3) 0.011(3) 0.005(3)
C12 0.052(4) 0.040(3) 0.021(3) -0.007(3) 0.006(3) -0.004(2)
C13 0.042(3) 0.043(3) 0.026(3) -0.008(3) 0.006(2) 0.002(2)
C14 0.058(4) 0.031(3) 0.030(3) -0.012(3) 0.013(3) -0.003(2)
C15 0.067(4) 0.041(3) 0.026(3) -0.009(3) 0.016(3) -0.009(3)
C16 0.29(2) 0.176(15) 0.217(18) 0.136(16) 0.169(18) 0.128(14)
C17 0.104(11) 0.26(2) 0.206(18) -0.025(13) 0.019(11) -0.127(17)
C18 0.116(9) 0.208(14) 0.052(6) 0.087(10) 0.005(6) 0.003(7)

loop_
_atom_type_symbol
_atom_type_description
_atom_type_scat_dispersion_real
_atom_type_scat_dispersion_imag
_atom_type_scat_source
C C 0.0033 0.0016 'International Tables Vol C Tables 4.2.6.8 and 6.1.1.4'
H H 0.0000 0.0000 'International Tables Vol C Tables 4.2.6.8 and 6.1.1.4'
N N 0.0061 0.0033 'International Tables Vol C Tables 4.2.6.8 and 6.1.1.4'
O O 0.0106 0.0060 'International Tables Vol C Tables 4.2.6.8 and 6.1.1.4'
F F 0.0171 0.0103 'International Tables Vol C Tables 4.2.6.8 and 6.1.1.4'
Cl Cl 0.1484 0.1585 'International Tables Vol C Tables 4.2.6.8 and 6.1.1.4'

loop_
_geom_angle_atom_site_label_1
_geom_angle_atom_site_label_2
_geom_angle_atom_site_label_3
_geom_angle_site_symmetry_1
_geom_angle_site_symmetry_3
_geom_angle
C10 N1 N2 . . 112.9(4)
C10 N1 C5 . . 128.9(5)
N2 N1 C5 . . 118.3(4)
C8 N2 N1 . . 102.7(5)
C12 N4 C10 . . 121.7(5)
C12 N4 H4 . . 119.2
C10 N4 H4 . . 119.2
C18 N5 C16 . . 126.6(14)
C18 N5 C17 . . 117.4(13)
C16 N5 C17 . . 115.8(13)
F1 C1 F3 . . 112.2(10)
F1 C1 F2 . . 104.0(11)
F3 C1 F2 . . 100.0(9)
F1 C1 C2 . . 115.8(8)
F3 C1 C2 . . 112.7(9)
F2 C1 C2 . . 110.6(9)
C7 C2 C3 . . 121.0(6)
C7 C2 C1 . . 119.5(7)
C3 C2 C1 . . 119.6(7)
C4 C3 C2 . . 119.0(6)
C4 C3 H3 . . 120.5
C2 C3 H3 . . 120.5
C5 C4 C3 . . 121.1(6)
C5 C4 Cl1 . . 119.6(5)
C3 C4 Cl1 . . 119.4(5)
C4 C5 C6 . . 119.0(5)
C4 C5 N1 . . 121.3(5)
C6 C5 N1 . . 119.7(5)
C7 C6 C5 . . 120.6(6)
C7 C6 Cl2 . . 119.9(5)
C5 C6 Cl2 . . 119.5(5)
C2 C7 C6 . . 119.5(6)
C2 C7 H7 . . 120.3
C6 C7 H7 . . 120.3
N2 C8 C9 . . 113.7(5)
N2 C8 C11 . . 119.3(5)
C9 C8 C11 . . 127.0(6)
C10 C9 C8 . . 103.8(5)
C10 C9 H9 . . 128.1
C8 C9 H9 . . 128.1
N1 C10 C9 . . 106.9(5)
N1 C10 N4 . . 120.4(5)
C9 C10 N4 . . 132.7(5)
N3 C11 C8 . . 177.8(8)
O1 C12 N4 . . 123.2(5)
O1 C12 C13 . . 121.7(6)
N4 C12 C13 . . 115.0(5)
C14 C13 C15 . . 120.5(5)
C14 C13 C12 . . 122.4(5)
C15 C13 C12 . . 117.0(5)
C13 C14 C15 . 3_666 120.1(5)
C13 C14 H14 . . 120.0
C15 C14 H14 3_666 . 120.0
C13 C15 C14 . 3_666 119.5(5)
C13 C15 H15 . . 120.3
C14 C15 H15 3_666 . 120.3
N5 C16 H16A . . 109.5
N5 C16 H16B . . 109.5
H16A C16 H16B . . 109.5
N5 C16 H16C . . 109.5
H16A C16 H16C . . 109.5
H16B C16 H16C . . 109.5
N5 C17 H17A . . 109.5
N5 C17 H17B . . 109.5
H17A C17 H17B . . 109.5
N5 C17 H17C . . 109.5
H17A C17 H17C . . 109.5
H17B C17 H17C . . 109.5
O2 C18 N5 . . 144.3(16)
O2 C18 H18 . . 107.9
N5 C18 H18 . . 107.9

loop_
_geom_bond_atom_site_label_1
_geom_bond_atom_site_label_2
_geom_bond_site_symmetry_2
_geom_bond_distance
Cl1 C4 . 1.723(6)
Cl2 C6 . 1.718(7)
O1 C12 . 1.205(7)
O2 C18 . 1.144(12)
F1 C1 . 1.253(11)
F2 C1 . 1.364(13)
F3 C1 . 1.280(13)
N1 C10 . 1.348(7)
N1 N2 . 1.357(6)
N1 C5 . 1.422(7)
N2 C8 . 1.334(8)
N3 C11 . 1.122(8)
N4 C12 . 1.363(7)
N4 C10 . 1.394(7)
N4 H4 . 0.8600
N5 C18 . 1.239(11)
N5 C16 . 1.375(13)
N5 C17 . 1.425(16)
C1 C2 . 1.493(11)
C2 C7 . 1.350(10)
C2 C3 . 1.393(10)
C3 C4 . 1.376(9)
C3 H3 . 0.9300
C4 C5 . 1.364(8)
C5 C6 . 1.390(9)
C6 C7 . 1.384(9)
C7 H7 . 0.9300
C8 C9 . 1.384(8)
C8 C11 . 1.457(8)
C9 C10 . 1.377(8)
C9 H9 . 0.9300
C12 C13 . 1.507(8)
C13 C14 . 1.369(8)
C13 C15 . 1.384(8)
C14 C15 3_666 1.389(8)
C14 H14 . 0.9300
C15 C14 3_666 1.389(8)
C15 H15 . 0.9300
C16 H16A . 0.9600
C16 H16B . 0.9600
C16 H16C . 0.9600
C17 H17A . 0.9600
C17 H17B . 0.9600
C17 H17C . 0.9600
C18 H18 . 0.9300

loop_
_geom_hbond_atom_site_label_D
_geom_hbond_atom_site_label_H
_geom_hbond_atom_site_label_A
_geom_hbond_distance_DH
_geom_hbond_distance_HA
_geom_hbond_distance_DA
_geom_hbond_angle_DHA
N4 H4 O2 0.86 2.07 2.878(7) 157
